data_9008202
loop_
_publ_author_name
'Fleet, M. E.'

_publ_section_title
;
 Refinement of the crystal structure of
 cubanite and polymorphism of CuFe2S3
 Sample: anisotropic refinement
 Note: x(S1) corrected
;
_journal_name_full 'Zeitschrift fur Kristallographie'
_journal_page_first 276
_journal_page_last 287
_journal_volume 132
_journal_year 1971
_chemical_formula_sum 'Cu Fe2 S3'
_chemical_name_mineral Cubanite
_space_group_IT_number 62
_symmetry_space_group_name_Hall '-P 2n 2ac'
_symmetry_space_group_name_H-M 'P c m n'
_cell_angle_alpha 90
_cell_angle_beta 90
_cell_angle_gamma 90
_cell_length_a 6.4679
_cell_length_b 11.1201
_cell_length_c 6.2336
_cell_formula_units_Z 4
_cell_volume 448.344
_database_code_amcsd 0010719
_exptl_crystal_density_diffrn 4.021
_cod_database_code 9008202

loop_
_symmetry_equiv_pos_as_xyz
x,y,z
x,1/2-y,z
-x,1/2+y,-z
1/2+x,1/2+y,1/2-z
1/2-x,1/2-y,1/2+z
1/2-x,y,1/2+z
1/2+x,-y,1/2-z
-x,-y,-z

loop_
_atom_site_aniso_label
_atom_site_aniso_U_11
_atom_site_aniso_U_22
_atom_site_aniso_U_33
_atom_site_aniso_U_12
_atom_site_aniso_U_13
_atom_site_aniso_U_23
Cu 0.00324 0.01057 0.01250 0.00000 0.00000 0.00000
Fe 0.00324 0.01057 0.01250 0.00000 0.00000 0.00000
S1 0.01250 0.00714 0.01085 0.00000 0.00000 0.00000
S2 0.01677 0.01564 0.01349 0.00000 0.00000 0.00000

loop_
_atom_site_label
_atom_site_fract_x
_atom_site_fract_y
_atom_site_fract_z
Cu 0.57970 0.25000 0.12070
Fe 0.41310 0.41310 0.63720
S1 0.56920 0.25000 0.75950
S2 0.40270 0.41370 0.26670

loop_
_cod_related_entry_id
_cod_related_entry_database
_cod_related_entry_code
1 AMCSD 0010719
